data_1519295
loop_
_publ_author_name
'Yesilot, S.'
'Ciftci, G. Y.'
'Shaw, R. A.'
'Kilic, A.'
'Hursthouse, Michael B.'
'Eaton, R. J.'
'Davies, David B.'
'Coles, Simon J.'
'Besli, S.'

_publ_section_title
;
 meso-(R*,S*)-1,4-bis(15,15-Dichloro-1,5-dioxa-7,9,13,14,16-pentaaza-6,8,15-
 triphosphadispiro(5.1.5.3)hexadeca-6(16),7,14-trien-9-yl)butane
;
_journal_name_full 'Crystal Structure Report Archive'
_journal_page_first 60
_journal_year 2001
_chemical_formula_sum 'C16 H34 Cl4 N10 O4 P6'
_chemical_formula_weight 758.15
_space_group_IT_number 14
_symmetry_cell_setting monoclinic
_symmetry_space_group_name_Hall '-P 2yn'
_symmetry_space_group_name_H-M 'P 1 21/n 1'
_atom_sites_solution_hydrogens geom
_atom_sites_solution_primary direct
_atom_sites_solution_secondary difmap
_cell_angle_alpha 90.00
_cell_angle_beta 102.860(5)
_cell_angle_gamma 90.00
_cell_formula_units_Z 2
_cell_length_a 12.5600(8)
_cell_length_b 9.1084(8)
_cell_length_c 14.2275(11)
_cell_measurement_reflns_used 13428
_cell_measurement_temperature 120(2)
_cell_measurement_theta_max 27.48
_cell_measurement_theta_min 2.91
_cell_volume 1586.8(2)
_computing_cell_refinement 'DENZO & COLLECT'
_computing_data_collection 'DENZO (Otwinowski & Minor, 1997) & COLLECT (Hooft, 1998)'
_computing_data_reduction 'DENZO & COLLECT'
_computing_structure_refinement 'SHELXL-97 (Sheldrick, 1997)'
_computing_structure_solution 'SHELXS-97 (Sheldrick, 1990)'
_diffrn_ambient_temperature 120(2)
_diffrn_detector_area_resol_mean 9.091
_diffrn_measured_fraction_theta_full 0.983
_diffrn_measured_fraction_theta_max 0.983
_diffrn_measurement_device_type 'Bruker-Nonius KappaCCD'
_diffrn_measurement_method '\F & \w scans'
_diffrn_radiation_monochromator graphite
_diffrn_radiation_source 'Bruker-Nonius FR591 rotating anode'
_diffrn_radiation_type MoK\a
_diffrn_radiation_wavelength 0.71073
_diffrn_reflns_av_R_equivalents 0.1215
_diffrn_reflns_av_sigmaI/netI 0.1586
_diffrn_reflns_limit_h_max 15
_diffrn_reflns_limit_h_min -16
_diffrn_reflns_limit_k_max 11
_diffrn_reflns_limit_k_min -10
_diffrn_reflns_limit_l_max 18
_diffrn_reflns_limit_l_min -18
_diffrn_reflns_number 12102
_diffrn_reflns_theta_full 27.45
_diffrn_reflns_theta_max 27.45
_diffrn_reflns_theta_min 2.97
_exptl_absorpt_coefficient_mu 0.719
_exptl_absorpt_correction_T_max 0.9858
_exptl_absorpt_correction_T_min 0.9447
_exptl_absorpt_correction_type multi-scan
_exptl_absorpt_process_details 'SORTAV Blessing (1997)'
_exptl_crystal_colour colourless
_exptl_crystal_density_diffrn 1.587
_exptl_crystal_density_method 'not measured'
_exptl_crystal_description plate
_exptl_crystal_F_000 780
_exptl_crystal_size_max 0.08
_exptl_crystal_size_mid 0.06
_exptl_crystal_size_min 0.02
_refine_diff_density_max 0.589
_refine_diff_density_min -0.370
_refine_diff_density_rms 0.092
_refine_ls_extinction_coef 0.0000(7)
_refine_ls_extinction_expression Fc^*^=kFc[1+0.001xFc^2^\l^3^/sin(2\q)]^-1/4^
_refine_ls_extinction_method SHELXL
_refine_ls_goodness_of_fit_ref 0.957
_refine_ls_hydrogen_treatment mixed
_refine_ls_matrix_type full
_refine_ls_number_parameters 196
_refine_ls_number_reflns 3558
_refine_ls_number_restraints 0
_refine_ls_restrained_S_all 0.957
_refine_ls_R_factor_all 0.1633
_refine_ls_R_factor_gt 0.0612
_refine_ls_shift/su_max 0.835
_refine_ls_shift/su_mean 0.005
_refine_ls_structure_factor_coef Fsqd
_refine_ls_weighting_details 'calc w=1/[\s^2^(Fo^2^)+(0.0657P)^2^+0.0000P] where P=(Fo^2^+2Fc^2^)/3'
_refine_ls_weighting_scheme calc
_refine_ls_wR_factor_gt 0.1217
_refine_ls_wR_factor_ref 0.1539
_reflns_number_gt 1742
_reflns_number_total 3558
_reflns_threshold_expression >2sigma(I)
_cod_data_source_file eCrystal-60.cif
_cod_data_source_block 01src988
_cod_depositor_comments
;
Citation :
Yesilot, S. and Ciftci, G. Y. and Shaw, R. A. and Kilic, A. and 
Hursthouse, Michael B. and Eaton, R. J. and Davies, David B. and 
Coles, Simon J. and Besli, S. (2001) 
University of Southampton, Crystal Structure Report Archive. 
(doi:10.5258/ecrystals/60)

More at:
http://ecrystals.chem.soton.ac.uk/60/

The following automatic conversions were performed:

'_symmetry_cell_setting' value 'Monoclinic' changed to 'monoclinic'
according to the built-in table from CIF Core dictionary named
'cif_core.dic' version 2.4.1 from 2010-06-29.

Automatic conversion script
Id: cif_fix_values 3105 2015-03-04 15:46:00Z robertas 
;
_cod_original_sg_symbol_H-M P2(1)/n
_cod_database_code 1519295

loop_
_symmetry_equiv_pos_as_xyz
'x, y, z'
'-x+1/2, y+1/2, -z+1/2'
'-x, -y, -z'
'x-1/2, -y-1/2, z-1/2'

loop_
_atom_site_label
_atom_site_type_symbol
_atom_site_fract_x
_atom_site_fract_y
_atom_site_fract_z
_atom_site_U_iso_or_equiv
_atom_site_adp_type
_atom_site_occupancy
_atom_site_symmetry_multiplicity
_atom_site_calc_flag
_atom_site_refinement_flags
_atom_site_disorder_assembly
_atom_site_disorder_group
H4N H 0.478(3) 0.014(5) 0.611(3) 0.009(13) Uiso 1 1 d . . .
C1 C 0.3749(4) 0.3110(6) 0.2257(3) 0.0366(12) Uani 1 1 d . . .
H1A H 0.4361 0.3043 0.1925 0.044 Uiso 1 1 calc R . .
H1B H 0.3639 0.4157 0.2397 0.044 Uiso 1 1 calc R . .
C2 C 0.2717(4) 0.2499(5) 0.1610(3) 0.0390(13) Uani 1 1 d . . .
H2A H 0.2535 0.3077 0.1007 0.047 Uiso 1 1 calc R . .
H2B H 0.2846 0.1470 0.1439 0.047 Uiso 1 1 calc R . .
C3 C 0.1779(4) 0.2548(6) 0.2097(3) 0.0411(13) Uani 1 1 d . . .
H3A H 0.1616 0.3580 0.2232 0.049 Uiso 1 1 calc R . .
H3B H 0.1122 0.2123 0.1667 0.049 Uiso 1 1 calc R . .
C4 C 0.4421(4) 0.0182(5) 0.7326(3) 0.0350(12) Uani 1 1 d . . .
H4A H 0.4196 0.1043 0.7660 0.042 Uiso 1 1 calc R . .
H4B H 0.5157 -0.0123 0.7684 0.042 Uiso 1 1 calc R . .
C5 C 0.3623(4) -0.1059(6) 0.7325(3) 0.0369(12) Uani 1 1 d . . .
H5A H 0.3857 -0.1923 0.6999 0.044 Uiso 1 1 calc R . .
H5B H 0.3629 -0.1340 0.7998 0.044 Uiso 1 1 calc R . .
C6 C 0.2479(4) -0.0636(6) 0.6818(3) 0.0441(14) Uani 1 1 d . . .
H6A H 0.1990 -0.1491 0.6812 0.053 Uiso 1 1 calc R . .
H6B H 0.2219 0.0161 0.7184 0.053 Uiso 1 1 calc R . .
C7 C 0.1280(4) 0.0102(8) 0.5269(4) 0.064(2) Uani 1 1 d . . .
H7A H 0.1337 0.0567 0.4653 0.077 Uiso 1 1 calc R A 1
H7B H 0.0956 -0.0881 0.5104 0.077 Uiso 1 1 calc R A 1
C8 C 0.0581(7) 0.0843(12) 0.5591(7) 0.051(3) Uani 0.564(11) 1 d P . 1
H8A H 0.0823 0.1316 0.6230 0.061 Uiso 0.564(11) 1 calc PR . 1
H8B H -0.0183 0.0485 0.5447 0.061 Uiso 0.564(11) 1 calc PR . 1
C8' C 0.0547(7) -0.1104(11) 0.5171(7) 0.026(3) Uani 0.436(11) 1 d P . 2
H8'1 H -0.0213 -0.0925 0.5229 0.031 Uiso 0.436(11) 1 calc PR . 2
H8'2 H 0.0844 -0.2095 0.5356 0.031 Uiso 0.436(11) 1 calc PR . 2
N1 N 0.3429(3) 0.0928(4) 0.4524(2) 0.0272(9) Uani 1 1 d . . .
N2 N 0.2922(3) 0.3790(4) 0.4146(3) 0.0346(10) Uani 1 1 d . . .
N3 N 0.2984(3) 0.2689(4) 0.5919(2) 0.0319(10) Uani 1 1 d . . .
N4 N 0.4467(3) 0.0598(5) 0.6329(3) 0.0279(10) Uani 1 1 d . . .
N5 N 0.2405(3) -0.0143(4) 0.5818(3) 0.0331(10) Uani 1 1 d . . .
O1 O 0.4013(2) 0.2278(3) 0.3158(2) 0.0295(8) Uani 1 1 d . . .
O2 O 0.2048(2) 0.1719(3) 0.2997(2) 0.0344(8) Uani 1 1 d . . .
P1 P 0.33180(10) 0.10630(13) 0.56138(8) 0.0275(3) Uani 1 1 d . . .
P2 P 0.31046(10) 0.21885(13) 0.37615(8) 0.0275(3) Uani 1 1 d . . .
P3 P 0.28793(11) 0.40176(14) 0.52274(9) 0.0348(4) Uani 1 1 d . . .
Cl1 Cl 0.39670(15) 0.55765(17) 0.57813(11) 0.0717(6) Uani 1 1 d . . .
Cl2 Cl 0.14869(14) 0.50979(17) 0.52609(11) 0.0691(6) Uani 1 1 d . . .

loop_
_atom_site_aniso_label
_atom_site_aniso_U_11
_atom_site_aniso_U_22
_atom_site_aniso_U_33
_atom_site_aniso_U_23
_atom_site_aniso_U_13
_atom_site_aniso_U_12
C1 0.049(3) 0.034(3) 0.031(3) 0.007(2) 0.018(3) 0.008(2)
C2 0.059(3) 0.029(3) 0.026(3) 0.006(2) 0.005(3) 0.008(3)
C3 0.048(3) 0.037(3) 0.030(3) 0.012(2) -0.007(3) 0.005(2)
C4 0.041(3) 0.037(3) 0.026(2) 0.001(2) 0.006(2) 0.010(2)
C5 0.044(3) 0.043(3) 0.024(2) 0.006(2) 0.008(2) 0.001(3)
C6 0.038(3) 0.059(4) 0.037(3) 0.014(3) 0.012(3) 0.000(3)
C7 0.033(3) 0.091(5) 0.064(4) 0.040(4) 0.001(3) -0.013(4)
C8 0.026(5) 0.078(8) 0.043(6) -0.008(5) -0.005(5) 0.008(5)
C8' 0.013(5) 0.017(6) 0.047(7) 0.009(5) 0.002(5) -0.006(4)
N1 0.034(2) 0.022(2) 0.025(2) -0.0019(16) 0.0064(18) 0.0006(17)
N2 0.053(3) 0.027(2) 0.025(2) 0.0027(18) 0.012(2) 0.003(2)
N3 0.039(2) 0.033(2) 0.026(2) -0.0023(17) 0.0117(19) 0.0066(19)
N4 0.030(2) 0.031(3) 0.022(2) -0.0032(18) 0.0037(19) 0.008(2)
N5 0.026(2) 0.041(3) 0.030(2) 0.0103(19) 0.0017(18) -0.0039(19)
O1 0.0333(18) 0.0316(19) 0.0262(17) 0.0052(14) 0.0119(15) 0.0054(15)
O2 0.0384(19) 0.033(2) 0.0287(17) 0.0023(15) 0.0016(15) -0.0053(15)
P1 0.0298(7) 0.0269(7) 0.0254(6) 0.0003(5) 0.0053(5) 0.0015(6)
P2 0.0333(7) 0.0230(7) 0.0260(6) -0.0009(5) 0.0062(6) 0.0022(6)
P3 0.0494(8) 0.0264(8) 0.0317(7) -0.0013(6) 0.0160(6) 0.0042(6)
Cl1 0.1159(14) 0.0508(10) 0.0523(9) -0.0208(8) 0.0271(9) -0.0365(10)
Cl2 0.0911(11) 0.0673(11) 0.0638(10) 0.0298(8) 0.0488(9) 0.0494(9)

loop_
_atom_type_symbol
_atom_type_description
_atom_type_scat_dispersion_real
_atom_type_scat_dispersion_imag
_atom_type_scat_source
C C 0.0033 0.0016 'International Tables Vol C Tables 4.2.6.8 and 6.1.1.4'
H H 0.0000 0.0000 'International Tables Vol C Tables 4.2.6.8 and 6.1.1.4'
N N 0.0061 0.0033 'International Tables Vol C Tables 4.2.6.8 and 6.1.1.4'
O O 0.0106 0.0060 'International Tables Vol C Tables 4.2.6.8 and 6.1.1.4'
P P 0.1023 0.0942 'International Tables Vol C Tables 4.2.6.8 and 6.1.1.4'
Cl Cl 0.1484 0.1585 'International Tables Vol C Tables 4.2.6.8 and 6.1.1.4'

loop_
_geom_angle_atom_site_label_1
_geom_angle_atom_site_label_2
_geom_angle_atom_site_label_3
_geom_angle
_geom_angle_site_symmetry_1
_geom_angle_site_symmetry_3
O1 C1 C2 109.7(4) . .
O1 C1 H1A 109.7 . .
C2 C1 H1A 109.7 . .
O1 C1 H1B 109.7 . .
C2 C1 H1B 109.7 . .
H1A C1 H1B 108.2 . .
C3 C2 C1 111.3(4) . .
C3 C2 H2A 109.4 . .
C1 C2 H2A 109.4 . .
C3 C2 H2B 109.4 . .
C1 C2 H2B 109.4 . .
H2A C2 H2B 108.0 . .
O2 C3 C2 109.8(4) . .
O2 C3 H3A 109.7 . .
C2 C3 H3A 109.7 . .
O2 C3 H3B 109.7 . .
C2 C3 H3B 109.7 . .
H3A C3 H3B 108.2 . .
N4 C4 C5 110.9(4) . .
N4 C4 H4A 109.5 . .
C5 C4 H4A 109.5 . .
N4 C4 H4B 109.5 . .
C5 C4 H4B 109.5 . .
H4A C4 H4B 108.0 . .
C6 C5 C4 111.8(4) . .
C6 C5 H5A 109.3 . .
C4 C5 H5A 109.3 . .
C6 C5 H5B 109.3 . .
C4 C5 H5B 109.3 . .
H5A C5 H5B 107.9 . .
N5 C6 C5 112.8(4) . .
N5 C6 H6A 109.0 . .
C5 C6 H6A 109.0 . .
N5 C6 H6B 109.0 . .
C5 C6 H6B 109.0 . .
H6A C6 H6B 107.8 . .
C8 C7 C8' 87.7(7) . .
C8 C7 N5 123.2(7) . .
C8' C7 N5 117.4(6) . .
C8 C7 H7A 106.5 . .
C8' C7 H7A 114.6 . .
N5 C7 H7A 106.5 . .
C8 C7 H7B 106.5 . .
C8' C7 H7B 18.8 . .
N5 C7 H7B 106.5 . .
H7A C7 H7B 106.5 . .
C7 C8 C7 60.5(5) . 2
C7 C8 H8A 117.7 . .
C7 C8 H8A 117.7 2 .
C7 C8 H8B 117.7 . .
C7 C8 H8B 117.7 2 .
H8A C8 H8B 114.8 . .
C7 C8' C7 49.0(5) . 2
C7 C8' H8'1 118.8 . .
C7 C8' H8'1 118.8 2 .
C7 C8' H8'2 118.8 . .
C7 C8' H8'2 118.8 2 .
H8'1 C8' H8'2 116.1 . .
P2 N1 P1 123.4(2) . .
P3 N2 P2 119.9(2) . .
P3 N3 P1 122.3(2) . .
C4 N4 P1 116.6(3) . .
C4 N4 H4N 115(4) . .
P1 N4 H4N 113(4) . .
C7 N5 C6 113.9(4) . .
C7 N5 P1 115.2(3) . .
C6 N5 P1 118.3(3) . .
C1 O1 P2 117.0(3) . .
C3 O2 P2 117.4(3) . .
N1 P1 N3 114.46(19) . .
N1 P1 N4 109.4(2) . .
N3 P1 N4 108.4(2) . .
N1 P1 N5 109.5(2) . .
N3 P1 N5 109.11(19) . .
N4 P1 N5 105.6(2) . .
N1 P2 O1 107.82(18) . .
N1 P2 O2 109.12(18) . .
O1 P2 O2 103.82(16) . .
N1 P2 N2 117.87(19) . .
O1 P2 N2 108.50(18) . .
O2 P2 N2 108.80(19) . .
N3 P3 N2 120.3(2) . .
N3 P3 Cl1 110.49(16) . .
N2 P3 Cl1 108.10(16) . .
N3 P3 Cl2 108.55(15) . .
N2 P3 Cl2 107.90(16) . .
Cl1 P3 Cl2 99.42(9) . .

loop_
_geom_bond_atom_site_label_1
_geom_bond_atom_site_label_2
_geom_bond_distance
_geom_bond_site_symmetry_2
C1 O1 1.463(5) .
C1 C2 1.518(7) .
C1 H1A 0.9900 .
C1 H1B 0.9900 .
C2 C3 1.494(7) .
C2 H2A 0.9900 .
C2 H2B 0.9900 .
C3 O2 1.461(5) .
C3 H3A 0.9900 .
C3 H3B 0.9900 .
C4 N4 1.481(6) .
C4 C5 1.511(7) .
C4 H4A 0.9900 .
C4 H4B 0.9900 .
C5 C6 1.508(6) .
C5 H5A 0.9900 .
C5 H5B 0.9900 .
C6 N5 1.475(6) .
C6 H6A 0.9900 .
C6 H6B 0.9900 .
C7 C8 1.272(10) .
C7 C8' 1.420(11) .
C7 N5 1.472(6) .
C7 H7A 0.9900 .
C7 H7B 0.9900 .
C8 C7 10.711(13) 2
C8 H8A 0.9900 .
C8 H8B 0.9900 .
C8' C7 11.020(12) 2
C8' H8'1 0.9900 .
C8' H8'2 0.9900 .
N1 P2 1.569(4) .
N1 P1 1.593(3) .
N2 P3 1.564(4) .
N2 P2 1.593(4) .
N3 P3 1.546(4) .
N3 P1 1.625(4) .
N4 P1 1.626(4) .
N4 H4N 0.69(4) .
N5 P1 1.659(4) .
O1 P2 1.575(3) .
O2 P2 1.576(3) .
P3 Cl1 2.006(2) .
P3 Cl2 2.0164(19) .

loop_
_geom_torsion_atom_site_label_1
_geom_torsion_atom_site_label_2
_geom_torsion_atom_site_label_3
_geom_torsion_atom_site_label_4
_geom_torsion
_geom_torsion_site_symmetry_1
_geom_torsion_site_symmetry_2
_geom_torsion_site_symmetry_3
_geom_torsion_site_symmetry_4
O1 C1 C2 C3 58.0(5) . . . .
C1 C2 C3 O2 -58.0(5) . . . .
N4 C4 C5 C6 -61.1(5) . . . .
C4 C5 C6 N5 56.6(6) . . . .
C8' C7 C8 C7 -127.3(6) . . . 2
N5 C7 C8 C7 111.0(7) . . . 2
C8 C7 C8' C7 117.0(6) . . . 2
N5 C7 C8' C7 -116.4(8) . . . 2
C5 C4 N4 P1 56.4(5) . . . .
C8 C7 N5 C6 48.4(9) . . . .
C8' C7 N5 C6 -58.3(8) . . . .
C8 C7 N5 P1 -92.9(8) . . . .
C8' C7 N5 P1 160.5(6) . . . .
C5 C6 N5 C7 172.9(5) . . . .
C5 C6 N5 P1 -47.1(6) . . . .
C2 C1 O1 P2 -56.2(4) . . . .
C2 C3 O2 P2 56.8(5) . . . .
P2 N1 P1 N3 -7.4(4) . . . .
P2 N1 P1 N4 -129.3(3) . . . .
P2 N1 P1 N5 115.5(3) . . . .
P3 N3 P1 N1 -4.8(4) . . . .
P3 N3 P1 N4 117.6(3) . . . .
P3 N3 P1 N5 -127.9(3) . . . .
C4 N4 P1 N1 -160.4(3) . . . .
C4 N4 P1 N3 74.1(4) . . . .
C4 N4 P1 N5 -42.7(4) . . . .
C7 N5 P1 N1 -64.6(4) . . . .
C6 N5 P1 N1 155.9(3) . . . .
C7 N5 P1 N3 61.3(4) . . . .
C6 N5 P1 N3 -78.2(4) . . . .
C7 N5 P1 N4 177.7(4) . . . .
C6 N5 P1 N4 38.2(4) . . . .
P1 N1 P2 O1 137.9(3) . . . .
P1 N1 P2 O2 -110.0(3) . . . .
P1 N1 P2 N2 14.7(4) . . . .
C1 O1 P2 N1 164.9(3) . . . .
C1 O1 P2 O2 49.3(3) . . . .
C1 O1 P2 N2 -66.3(3) . . . .
C3 O2 P2 N1 -164.2(3) . . . .
C3 O2 P2 O1 -49.5(3) . . . .
C3 O2 P2 N2 65.9(4) . . . .
P3 N2 P2 N1 -9.9(4) . . . .
P3 N2 P2 O1 -132.7(3) . . . .
P3 N2 P2 O2 114.9(3) . . . .
P1 N3 P3 N2 9.3(4) . . . .
P1 N3 P3 Cl1 -117.8(2) . . . .
P1 N3 P3 Cl2 134.1(2) . . . .
P2 N2 P3 N3 -1.6(4) . . . .
P2 N2 P3 Cl1 126.6(2) . . . .
P2 N2 P3 Cl2 -126.8(2) . . . .
